data_4127414
loop_
_publ_author_name
'Kumar, Praveen'
'Lindeman, Sergey V.'
'Fiedler, Adam T.'

_publ_section_title
;
 Cobalt Superoxo and Alkylperoxo Complexes Derived from Reaction of
 Ring-Cleaving Dioxygenase Models with O<sub>2</sub>.
;
_journal_issue 28
_journal_name_full 'Journal of the American Chemical Society'
_journal_page_first 10984
_journal_page_last 10987
_journal_paper_doi 10.1021/jacs.9b05320
_journal_volume 141
_journal_year 2019
_chemical_formula_moiety 'C59 H56 B Co N7 O, 0.77(Cl), 0.18(C1 H2 Cl2), 0.82(C2 H3 N)'
_chemical_formula_sum 'C60.82 H58.82 B Cl1.13 Co N7.82 O'
_chemical_formula_weight 1025.03
_space_group_crystal_system monoclinic
_space_group_IT_number 14
_space_group_name_Hall '-P 2yn'
_space_group_name_H-M_alt 'P 1 21/n 1'
_symmetry_space_group_name_Hall '-P 2yn'
_symmetry_space_group_name_H-M 'P 1 21/n 1'
_atom_sites_solution_hydrogens geom
_atom_sites_solution_primary iterative
_atom_sites_solution_secondary difmap
_audit_creation_date 2017-07-24
_audit_creation_method
;
Olex2 1.2
(compiled 2017.03.28 svn.r3405 for OlexSys, GUI svn.r5337)
;
_cell_angle_alpha 90.00
_cell_angle_beta 98.8434(10)
_cell_angle_gamma 90.00
_cell_formula_units_Z 4
_cell_length_a 10.04169(13)
_cell_length_b 31.9979(3)
_cell_length_c 17.15695(14)
_cell_measurement_reflns_used 19799
_cell_measurement_temperature 100(2)
_cell_measurement_theta_max 70.3320
_cell_measurement_theta_min 4.6400
_cell_volume 5447.22(10)
_computing_cell_refinement 'CrysAlisPro 1.171.39.29c (Rigaku OD, 2017)'
_computing_data_collection 'CrysAlisPro 1.171.39.29c (Rigaku OD, 2017)'
_computing_data_reduction 'CrysAlisPro 1.171.39.29c (Rigaku OD, 2017)'
_computing_molecular_graphics 'Olex2 (Dolomanov et al., 2009)'
_computing_publication_material 'Olex2 (Dolomanov et al., 2009)'
_computing_structure_refinement 'XL (Sheldrick, 2008)'
_computing_structure_solution 'olex2.solve (Bourhis et al., 2015)'
_diffrn_ambient_temperature 100.15
_diffrn_detector 'CCD plate'
_diffrn_detector_area_resol_mean 10.3756
_diffrn_detector_type Atlas
_diffrn_measured_fraction_theta_full 0.987
_diffrn_measured_fraction_theta_max 0.987
_diffrn_measurement_details
;
List of Runs (angles in degrees, time in seconds):

  # Type    Start    End  Width  t~exp~   \w     \q     \k     \f   Frames
--------------------------------------------------------------------------
  1  \w   -114.00 -14.00   1.00   11.00    --  -42.33 -57.00-120.00  100
  2  \w    -75.00  34.00   1.00   11.00    --  -42.33  77.00   0.00  109
  3  \w     23.00  98.00   1.00   11.00    --   42.33-125.00-180.00   75
  4  \w     74.00 173.00   1.00   45.00    --  100.00  45.00 120.00   99
  5  \w     74.00 173.00   1.00   45.00    --  100.00  45.00-180.00   99
  6  \w     27.00 126.00   1.00   45.00    --  100.00 -45.00 -30.00   99
  7  \w     94.00 173.00   1.00   45.00    --  100.00 125.00   0.00   79
  8  \w     28.00 129.00   1.00   45.00    --  100.00 -61.00  30.00  101
  9  \w     94.00 173.00   1.00   45.00    --  100.00 125.00 -30.00   79
 10  \w     28.00 129.00   1.00   45.00    --  100.00 -61.00 -30.00  101
 11  \w     17.00 109.00   1.00   45.00    --  100.00 -94.00 -90.00   92
 12  \w   -114.00 -14.00   1.00   11.00    --  -42.33 -57.00  30.00  100
 13  \w   -118.00 -10.00   1.00   11.00    --  -42.33 -77.00 150.00  108
 14  \w   -117.00 -18.00   1.00   11.00    --  -42.33 -37.00 -60.00   99
 15  \w     47.00 178.00   1.00   45.00    --  100.00  15.00 -30.00  131
;
_diffrn_measurement_device 'four-circle diffractometer'
_diffrn_measurement_device_type 'SuperNova, Dual, Cu at home/near, Atlas'
_diffrn_measurement_method '\w scans'
_diffrn_orient_matrix_type 'CrysAlisPro convention (1999,Acta A55,543-557)'
_diffrn_orient_matrix_UB_11 0.0822142000
_diffrn_orient_matrix_UB_12 -0.0155319000
_diffrn_orient_matrix_UB_13 -0.0630364000
_diffrn_orient_matrix_UB_21 -0.1316941000
_diffrn_orient_matrix_UB_22 -0.0082697000
_diffrn_orient_matrix_UB_23 -0.0568754000
_diffrn_orient_matrix_UB_31 0.0042720000
_diffrn_orient_matrix_UB_32 0.0448118000
_diffrn_orient_matrix_UB_33 -0.0323353000
_diffrn_radiation_monochromator mirror
_diffrn_radiation_probe x-ray
_diffrn_radiation_type CuK\a
_diffrn_radiation_wavelength 1.54184
_diffrn_reflns_av_R_equivalents 0.0393
_diffrn_reflns_av_unetI/netI 0.0259
_diffrn_reflns_limit_h_max 12
_diffrn_reflns_limit_h_min -12
_diffrn_reflns_limit_k_max 38
_diffrn_reflns_limit_k_min -30
_diffrn_reflns_limit_l_max 20
_diffrn_reflns_limit_l_min -20
_diffrn_reflns_number 49988
_diffrn_reflns_theta_full 70.59
_diffrn_reflns_theta_max 70.59
_diffrn_reflns_theta_min 3.80
_diffrn_source 'micro-focus sealed X-ray tube'
_diffrn_source_type 'SuperNova (Cu) X-ray Source'
_exptl_absorpt_coefficient_mu 3.353
_exptl_absorpt_correction_T_max 0.897
_exptl_absorpt_correction_T_min 0.405
_exptl_absorpt_correction_type gaussian
_exptl_absorpt_process_details
;
CrysAlisPro 1.171.39.29c (Rigaku Oxford Diffraction, 2017)
Numerical absorption correction based on gaussian integration over
            a multifaceted crystal model
Empirical absorption correction using spherical harmonics,
 implemented in SCALE3 ABSPACK scaling algorithm.
;
_exptl_crystal_colour brown
_exptl_crystal_colour_primary brown
_exptl_crystal_density_diffrn 1.250
_exptl_crystal_density_method 'not measured'
_exptl_crystal_description plate
_exptl_crystal_F_000 2151
_exptl_crystal_size_max 0.387
_exptl_crystal_size_mid 0.278
_exptl_crystal_size_min 0.029
_refine_diff_density_max 0.602
_refine_diff_density_min -0.538
_refine_diff_density_rms 0.052
_refine_ls_extinction_method none
_refine_ls_goodness_of_fit_ref 1.163
_refine_ls_hydrogen_treatment mixed
_refine_ls_matrix_type full
_refine_ls_number_parameters 706
_refine_ls_number_reflns 10306
_refine_ls_number_restraints 3
_refine_ls_restrained_S_all 1.163
_refine_ls_R_factor_all 0.0576
_refine_ls_R_factor_gt 0.0537
_refine_ls_shift/su_max 0.001
_refine_ls_shift/su_mean 0.000
_refine_ls_structure_factor_coef Fsqd
_refine_ls_weighting_details 'calc w=1/[\s^2^(Fo^2^)+(0.0334P)^2^+7.5357P] where P=(Fo^2^+2Fc^2^)/3'
_refine_ls_weighting_scheme calc
_refine_ls_wR_factor_gt 0.1304
_refine_ls_wR_factor_ref 0.1324
_reflns_number_gt 9555
_reflns_number_total 10306
_reflns_threshold_expression >2sigma(I)
_cod_data_source_file ja9b05320_si_002.cif
_cod_data_source_block Complex1
_cod_database_code 4127414
_chemical_oxdiff_formula 'Co C53 H44 N7 O B C2 H3 N C H2 Cl2'
_reflns_odcompleteness_completeness 99.91
_reflns_odcompleteness_iscentric 1
_reflns_odcompleteness_theta 66.97
_olex2_refinement_description
;
1. Fixed Uiso
 At 1.2 times of:
  All B(H) groups, All C(H) groups, All C(H,H) groups
 At 1.5 times of:
  All C(H,H,H) groups
2. Rigid bond restraints
 N8, C60, C61
 with sigma for 1-2 distances of 0.01 and sigma for 1-3 distances of 0.01
3. Others
 Sof(Cl2)=Sof(Cl1)=0.5*FVAR(2)
 Sof(N8)=Sof(C60)=Sof(C61)=Sof(H61A)=Sof(H61B)=Sof(H61C)=1-FVAR(2)
 Sof(Cl3)=Sof(Cl4)=Sof(C62)=Sof(H62A)=Sof(H62B)=FVAR(2)
4.a Ternary CH refined with riding coordinates:
 B1(H1)
4.b Secondary CH2 refined with riding coordinates:
 C62(H62A,H62B)
4.c Aromatic/amide H refined with riding coordinates:
 C2(H2), C5(H5), C8(H8), C11(H11), C12(H12), C13(H13), C14(H14), C15(H15),
 C17(H17), C18(H18), C19(H19), C20(H20), C21(H21), C23(H23), C24(H24), C25(H25),
  C26(H26), C27(H27), C29(H29), C30(H30), C31(H31), C32(H32), C33(H33),
 C35(H35), C36(H36), C37(H37), C38(H38), C39(H39), C41(H41), C42(H42), C43(H43),
  C44(H44), C45(H45), C48(H48), C50(H50)
4.d Idealised Me refined as rotating group:
 C53(H53A,H53B,H53C), C54(H54A,H54B,H54C), C55(H55A,H55B,H55C), C57(H57A,H57B,
 H57C), C58(H58A,H58B,H58C), C59(H59A,H59B,H59C), C61(H61A,H61B,H61C)
;
_olex2_date_sample_data_collection 2017-07-21
_olex2_date_sample_submission 2017-07-20
_olex2_submission_special_instructions 'No special instructions were received'
_oxdiff_exptl_absorpt_empirical_details
;
Empirical correction (ABSPACK) includes:
- Absorption correction using spherical harmonics
- Frame scaling
;
_oxdiff_exptl_absorpt_empirical_full_max 3.153
_oxdiff_exptl_absorpt_empirical_full_min 0.681

loop_
_space_group_symop_id
_space_group_symop_operation_xyz
1 'x, y, z'
2 '-x+1/2, y+1/2, -z+1/2'
3 '-x, -y, -z'
4 'x-1/2, -y-1/2, z-1/2'

loop_
_atom_site_label
_atom_site_type_symbol
_atom_site_fract_x
_atom_site_fract_y
_atom_site_fract_z
_atom_site_U_iso_or_equiv
_atom_site_adp_type
_atom_site_occupancy
_atom_site_calc_flag
_atom_site_disorder_assembly
_atom_site_disorder_group
_atom_site_refinement_flags_posn
_atom_site_refinement_flags_adp
Co1 Co 0.25463(4) 0.239263(12) 0.27360(2) 0.02208(11) Uani 1 d . . . .
O1 O 0.25509(18) 0.29671(5) 0.30794(10) 0.0253(4) Uani 1 d . . . .
N1 N 0.3680(2) 0.16997(6) 0.19546(12) 0.0246(5) Uani 1 d . . . .
N2 N 0.3610(2) 0.21272(6) 0.19041(12) 0.0236(4) Uani 1 d . . . .
N3 N 0.4383(2) 0.17134(6) 0.34176(12) 0.0243(5) Uani 1 d . . . .
N4 N 0.3980(2) 0.20996(6) 0.36446(12) 0.0243(5) Uani 1 d . . . .
N5 N 0.2014(2) 0.14995(6) 0.28761(12) 0.0241(4) Uani 1 d . . . .
N6 N 0.1370(2) 0.18756(6) 0.28644(12) 0.0241(5) Uani 1 d . . . .
N7 N 0.1105(3) 0.26342(7) 0.17830(14) 0.0270(5) Uani 1 d . . . .
H7A H 0.029(4) 0.2486(11) 0.171(2) 0.040(9) Uiso 1 d . . . .
H7B H 0.140(4) 0.2611(11) 0.136(2) 0.043(10) Uiso 1 d . . . .
C1 C 0.1693(3) 0.32248(8) 0.26317(15) 0.0248(5) Uani 1 d . . . .
C2 C 0.0901(3) 0.30700(8) 0.19483(15) 0.0257(5) Uani 1 d . . . .
C3 C -0.0053(3) 0.33117(8) 0.14778(15) 0.0277(6) Uani 1 d . . . .
H3 H -0.0573 0.3192 0.1024 0.033 Uiso 1 calc . . R .
C4 C -0.0254(3) 0.37253(9) 0.16636(16) 0.0300(6) Uani 1 d . . . .
C5 C 0.0564(3) 0.38862(8) 0.23314(16) 0.0301(6) Uani 1 d . . . .
H5 H 0.0458 0.4172 0.2459 0.036 Uiso 1 calc . . R .
C6 C 0.1532(3) 0.36510(8) 0.28244(15) 0.0272(6) Uani 1 d . . . .
C7 C 0.2358(3) 0.38395(8) 0.35622(16) 0.0325(6) Uani 1 d . . . .
C8 C 0.2005(4) 0.36099(9) 0.42880(16) 0.0383(7) Uani 1 d . . . .
H8A H 0.1041 0.3643 0.4310 0.057 Uiso 1 calc . . GR .
H8B H 0.2530 0.3728 0.4766 0.057 Uiso 1 calc . . GR .
H8C H 0.2217 0.3312 0.4251 0.057 Uiso 1 calc . . GR .
C9 C 0.3877(3) 0.37947(10) 0.35337(18) 0.0403(7) Uani 1 d . . . .
H9A H 0.4391 0.3906 0.4021 0.060 Uiso 1 calc . . GR .
H9B H 0.4108 0.3951 0.3082 0.060 Uiso 1 calc . . GR .
H9C H 0.4099 0.3499 0.3480 0.060 Uiso 1 calc . . GR .
C10 C 0.2062(4) 0.43050(9) 0.36617(18) 0.0423(8) Uani 1 d . . . .
H10A H 0.2613 0.4410 0.4143 0.064 Uiso 1 calc . . GR .
H10B H 0.1106 0.4342 0.3700 0.064 Uiso 1 calc . . GR .
H10C H 0.2280 0.4460 0.3205 0.064 Uiso 1 calc . . GR .
C11 C -0.1352(3) 0.39957(9) 0.11879(17) 0.0344(6) Uani 1 d . . . .
C12 C -0.0752(3) 0.44085(10) 0.0940(2) 0.0426(8) Uani 1 d . . . .
H12A H -0.1460 0.4573 0.0623 0.064 Uiso 1 calc . . GR .
H12B H -0.0377 0.4567 0.1412 0.064 Uiso 1 calc . . GR .
H12C H -0.0036 0.4348 0.0628 0.064 Uiso 1 calc . . GR .
C13 C -0.2428(3) 0.40974(11) 0.1712(2) 0.0449(8) Uani 1 d . . . .
H13A H -0.3159 0.4259 0.1407 0.067 Uiso 1 calc . . GR .
H13B H -0.2791 0.3837 0.1894 0.067 Uiso 1 calc . . GR .
H13C H -0.2018 0.4262 0.2169 0.067 Uiso 1 calc . . GR .
C14 C -0.2035(3) 0.37692(10) 0.04456(18) 0.0402(7) Uani 1 d . . . .
H14A H -0.2695 0.3956 0.0142 0.060 Uiso 1 calc . . GR .
H14B H -0.2493 0.3519 0.0598 0.060 Uiso 1 calc . . GR .
H14C H -0.1353 0.3689 0.0122 0.060 Uiso 1 calc . . GR .
C15 C 0.4189(3) 0.15494(8) 0.13210(16) 0.0287(6) Uani 1 d . . . .
C16 C 0.4448(3) 0.18861(9) 0.08584(16) 0.0306(6) Uani 1 d . . . .
H16 H 0.4807 0.1877 0.0378 0.037 Uiso 1 calc . . R .
C17 C 0.4072(3) 0.22415(8) 0.12445(15) 0.0266(6) Uani 1 d . . . .
C18 C 0.5488(3) 0.15810(8) 0.39235(15) 0.0260(5) Uani 1 d . . . .
C19 C 0.5794(3) 0.18874(8) 0.44921(15) 0.0285(6) Uani 1 d . . . .
H19 H 0.6512 0.1885 0.4923 0.034 Uiso 1 calc . . R .
C20 C 0.4831(3) 0.22004(8) 0.43020(15) 0.0268(6) Uani 1 d . . . .
C21 C 0.1127(3) 0.11876(8) 0.29782(15) 0.0260(5) Uani 1 d . . . .
C22 C -0.0102(3) 0.13688(8) 0.30187(15) 0.0273(6) Uani 1 d . . . .
H22 H -0.0917 0.1229 0.3076 0.033 Uiso 1 calc . . R .
C23 C 0.0091(3) 0.18015(8) 0.29574(15) 0.0252(5) Uani 1 d . . . .
C24 C 0.4401(3) 0.11019(9) 0.11878(16) 0.0342(7) Uani 1 d . . . .
C25 C 0.5596(4) 0.09722(10) 0.09478(18) 0.0429(8) Uani 1 d . . . .
H25 H 0.6259 0.1173 0.0870 0.052 Uiso 1 calc . . R .
C26 C 0.5832(5) 0.05525(11) 0.0821(2) 0.0581(11) Uani 1 d . . . .
H26 H 0.6651 0.0467 0.0656 0.070 Uiso 1 calc . . R .
C27 C 0.4875(5) 0.02618(11) 0.0934(3) 0.0726(14) Uani 1 d . . . .
H27 H 0.5033 -0.0026 0.0847 0.087 Uiso 1 calc . . R .
C28 C 0.3673(5) 0.03864(11) 0.1175(3) 0.0652(12) Uani 1 d . . . .
H28 H 0.3019 0.0184 0.1258 0.078 Uiso 1 calc . . R .
C29 C 0.3434(4) 0.08050(10) 0.12924(19) 0.0449(8) Uani 1 d . . . .
H29 H 0.2605 0.0890 0.1445 0.054 Uiso 1 calc . . R .
C30 C 0.4185(3) 0.26820(8) 0.10175(16) 0.0285(6) Uani 1 d . . . .
C31 C 0.4360(3) 0.27835(10) 0.02491(17) 0.0374(7) Uani 1 d . . . .
H31 H 0.4379 0.2568 -0.0129 0.045 Uiso 1 calc . . R .
C32 C 0.4506(4) 0.31948(10) 0.00313(18) 0.0426(8) Uani 1 d . . . .
H32 H 0.4638 0.3259 -0.0492 0.051 Uiso 1 calc . . R .
C33 C 0.4463(3) 0.35136(9) 0.05682(18) 0.0382(7) Uani 1 d . . . .
H33 H 0.4559 0.3796 0.0415 0.046 Uiso 1 calc . . R .
C34 C 0.4277(3) 0.34196(9) 0.13321(18) 0.0349(6) Uani 1 d . . . .
H34 H 0.4231 0.3638 0.1701 0.042 Uiso 1 calc . . R .
C35 C 0.4157(3) 0.30064(8) 0.15596(16) 0.0305(6) Uani 1 d . . . .
H35 H 0.4054 0.2944 0.2088 0.037 Uiso 1 calc . . R .
C36 C 0.6181(3) 0.11785(8) 0.38560(17) 0.0289(6) Uani 1 d . . . .
C37 C 0.6708(3) 0.09684(9) 0.45503(19) 0.0388(7) Uani 1 d . . . .
H37 H 0.6597 0.1083 0.5047 0.047 Uiso 1 calc . . R .
C38 C 0.7396(4) 0.05928(10) 0.4516(2) 0.0503(9) Uani 1 d . . . .
H38 H 0.7756 0.0452 0.4990 0.060 Uiso 1 calc . . R .
C39 C 0.7558(4) 0.04233(10) 0.3796(2) 0.0483(9) Uani 1 d . . . .
H39 H 0.8028 0.0167 0.3776 0.058 Uiso 1 calc . . R .
C40 C 0.7035(3) 0.06267(9) 0.3104(2) 0.0396(7) Uani 1 d . . . .
H40 H 0.7133 0.0507 0.2609 0.048 Uiso 1 calc . . R .
C41 C 0.6368(3) 0.10051(8) 0.31344(18) 0.0311(6) Uani 1 d . . . .
H41 H 0.6034 0.1148 0.2658 0.037 Uiso 1 calc . . R .
C42 C 0.4654(3) 0.25738(8) 0.47867(15) 0.0290(6) Uani 1 d . . . .
C43 C 0.5701(3) 0.28588(9) 0.49772(16) 0.0335(6) Uani 1 d . . . .
H43 H 0.6496 0.2835 0.4744 0.040 Uiso 1 calc . . R .
C44 C 0.5578(4) 0.31808(9) 0.55138(18) 0.0419(8) Uani 1 d . . . .
H44 H 0.6285 0.3378 0.5639 0.050 Uiso 1 calc . . R .
C45 C 0.4439(4) 0.32123(10) 0.58594(17) 0.0432(8) Uani 1 d . . . .
H45 H 0.4366 0.3430 0.6227 0.052 Uiso 1 calc . . R .
C46 C 0.3394(4) 0.29293(10) 0.56758(17) 0.0417(8) Uani 1 d . . . .
H46 H 0.2610 0.2951 0.5920 0.050 Uiso 1 calc . . R .
C47 C 0.3495(3) 0.26133(9) 0.51343(16) 0.0343(7) Uani 1 d . . . .
H47 H 0.2770 0.2423 0.5000 0.041 Uiso 1 calc . . R .
C48 C 0.1498(3) 0.07400(8) 0.30576(16) 0.0284(6) Uani 1 d . . . .
C49 C 0.2650(3) 0.06089(9) 0.35643(16) 0.0325(6) Uani 1 d . . . .
H49 H 0.3230 0.0810 0.3849 0.039 Uiso 1 calc . . R .
C50 C 0.2949(4) 0.01868(9) 0.36522(18) 0.0411(7) Uani 1 d . . . .
H50 H 0.3740 0.0100 0.3991 0.049 Uiso 1 calc . . R .
C51 C 0.2107(4) -0.01074(10) 0.3253(2) 0.0464(8) Uani 1 d . . . .
H51 H 0.2316 -0.0396 0.3316 0.056 Uiso 1 calc . . R .
C52 C 0.0956(4) 0.00180(10) 0.2758(2) 0.0481(8) Uani 1 d . . . .
H52 H 0.0374 -0.0186 0.2484 0.058 Uiso 1 calc . . R .
C53 C 0.0647(3) 0.04410(9) 0.26603(19) 0.0376(7) Uani 1 d . . . .
H53 H -0.0147 0.0525 0.2322 0.045 Uiso 1 calc . . R .
C54 C -0.0863(3) 0.21455(8) 0.30007(15) 0.0268(6) Uani 1 d . . . .
C55 C -0.0426(3) 0.25410(9) 0.32825(16) 0.0286(6) Uani 1 d . . . .
H55 H 0.0504 0.2587 0.3465 0.034 Uiso 1 calc . . R .
C56 C -0.1332(3) 0.28655(9) 0.32989(17) 0.0338(6) Uani 1 d . . . .
H56 H -0.1016 0.3134 0.3474 0.041 Uiso 1 calc . . R .
C57 C -0.2694(3) 0.28001(10) 0.30612(18) 0.0367(7) Uani 1 d . . . .
H57 H -0.3316 0.3023 0.3073 0.044 Uiso 1 calc . . R .
C58 C -0.3147(3) 0.24059(10) 0.28053(18) 0.0362(7) Uani 1 d . . . .
H58 H -0.4084 0.2357 0.2655 0.043 Uiso 1 calc . . R .
C59 C -0.2242(3) 0.20842(9) 0.27683(16) 0.0313(6) Uani 1 d . . . .
H59 H -0.2564 0.1817 0.2582 0.038 Uiso 1 calc . . R .
B1 B 0.3498(3) 0.14811(9) 0.27412(17) 0.0239(6) Uani 1 d . . . .
H1 H 0.3794 0.1183 0.2730 0.029 Uiso 1 calc . . R .
Cl1 Cl -0.0197(4) 0.06460(12) 0.0577(2) 0.0910(13) Uani 0.383(3) d A -1 . .
Cl2 Cl -0.0284(7) -0.01466(15) -0.0270(3) 0.148(2) Uani 0.383(3) d A -1 . .
Cl3 Cl 0.228(2) 0.0374(4) -0.1306(9) 0.102(5) Uani 0.182(5) d B 1 . .
Cl4 Cl 0.2356(7) 0.12343(17) -0.0739(4) 0.060(2) Uani 0.182(5) d B 1 . .
C62 C 0.326(3) 0.0823(7) -0.0921(16) 0.054(7) Uiso 0.182(5) d B 1 . .
H62A H 0.3846 0.0740 -0.0426 0.065 Uiso 0.182(5) calc B 1 R .
H62B H 0.3858 0.0905 -0.1305 0.065 Uiso 0.182(5) calc B 1 R .
N8 N 0.1913(15) 0.0274(3) -0.1324(9) 0.147(5) Uani 0.818(5) d B 2 . U
C60 C 0.2272(7) 0.0587(3) -0.1208(5) 0.085(2) Uani 0.818(5) d B 2 . U
C61 C 0.2775(8) 0.1023(3) -0.0985(4) 0.089(2) Uani 0.818(5) d B 2 . U
H61A H 0.3504 0.1095 -0.1281 0.134 Uiso 0.818(5) calc B 2 GR .
H61B H 0.3114 0.1033 -0.0418 0.134 Uiso 0.818(5) calc B 2 GR .
H61C H 0.2035 0.1223 -0.1112 0.134 Uiso 0.818(5) calc B 2 GR .

loop_
_atom_site_aniso_label
_atom_site_aniso_U_11
_atom_site_aniso_U_22
_atom_site_aniso_U_33
_atom_site_aniso_U_23
_atom_site_aniso_U_13
_atom_site_aniso_U_12
Co1 0.0309(2) 0.0186(2) 0.0173(2) -0.00002(15) 0.00540(16) -0.00090(17)
O1 0.0342(10) 0.0207(9) 0.0201(9) 0.0004(7) 0.0012(7) 0.0007(7)
N1 0.0334(12) 0.0200(10) 0.0210(11) -0.0023(8) 0.0064(9) -0.0024(9)
N2 0.0340(12) 0.0199(10) 0.0171(10) -0.0016(8) 0.0050(9) -0.0019(9)
N3 0.0316(12) 0.0193(10) 0.0220(11) 0.0001(8) 0.0047(9) 0.0015(9)
N4 0.0337(12) 0.0204(10) 0.0193(10) -0.0020(8) 0.0054(9) 0.0012(9)
N5 0.0323(12) 0.0197(10) 0.0206(10) 0.0007(8) 0.0053(9) -0.0007(9)
N6 0.0297(12) 0.0220(11) 0.0209(10) 0.0012(8) 0.0051(9) 0.0011(9)
N7 0.0363(14) 0.0229(11) 0.0216(12) -0.0004(9) 0.0039(10) -0.0006(10)
C1 0.0338(14) 0.0211(12) 0.0201(12) 0.0031(10) 0.0062(10) -0.0001(11)
C2 0.0350(15) 0.0214(13) 0.0214(12) 0.0013(10) 0.0067(11) -0.0010(11)
C3 0.0349(15) 0.0274(14) 0.0207(13) 0.0048(10) 0.0035(11) -0.0011(11)
C4 0.0371(15) 0.0278(14) 0.0259(14) 0.0062(11) 0.0074(12) 0.0022(12)
C5 0.0435(16) 0.0214(13) 0.0269(14) 0.0024(10) 0.0101(12) 0.0021(11)
C6 0.0394(15) 0.0224(13) 0.0202(13) -0.0006(10) 0.0062(11) -0.0006(11)
C7 0.0500(18) 0.0222(13) 0.0251(14) -0.0018(11) 0.0054(12) 0.0007(12)
C8 0.062(2) 0.0315(15) 0.0213(14) -0.0015(11) 0.0063(13) 0.0042(14)
C9 0.0494(19) 0.0340(16) 0.0365(17) -0.0117(13) 0.0037(14) -0.0063(14)
C10 0.072(2) 0.0247(15) 0.0285(15) -0.0037(12) 0.0019(15) 0.0003(14)
C11 0.0417(17) 0.0326(15) 0.0292(14) 0.0074(12) 0.0071(12) 0.0066(13)
C12 0.0504(19) 0.0333(16) 0.0438(18) 0.0152(14) 0.0064(15) 0.0074(14)
C13 0.0453(19) 0.0463(19) 0.0444(18) 0.0077(15) 0.0113(15) 0.0122(15)
C14 0.0414(17) 0.0438(18) 0.0335(16) 0.0099(13) -0.0002(13) 0.0092(14)
C15 0.0381(15) 0.0266(14) 0.0229(13) -0.0068(11) 0.0097(11) -0.0039(11)
C16 0.0438(16) 0.0296(14) 0.0209(13) -0.0037(11) 0.0128(12) -0.0040(12)
C17 0.0340(14) 0.0286(14) 0.0182(12) -0.0009(10) 0.0070(11) -0.0043(11)
C18 0.0322(14) 0.0250(13) 0.0212(12) 0.0024(10) 0.0050(10) 0.0017(11)
C19 0.0333(15) 0.0298(14) 0.0215(13) 0.0009(11) 0.0012(11) 0.0026(11)
C20 0.0361(15) 0.0256(13) 0.0191(12) -0.0003(10) 0.0060(11) 0.0007(11)
C21 0.0366(15) 0.0216(13) 0.0202(12) -0.0016(10) 0.0059(11) -0.0032(11)
C22 0.0346(15) 0.0264(13) 0.0213(13) 0.0012(10) 0.0052(11) -0.0048(11)
C23 0.0309(14) 0.0255(13) 0.0194(12) 0.0012(10) 0.0042(10) -0.0031(11)
C24 0.0542(19) 0.0257(14) 0.0260(14) -0.0066(11) 0.0167(13) -0.0039(13)
C25 0.066(2) 0.0329(16) 0.0362(17) -0.0018(13) 0.0283(16) 0.0008(15)
C26 0.094(3) 0.0368(18) 0.055(2) -0.0021(16) 0.047(2) 0.0098(19)
C27 0.128(4) 0.0265(17) 0.078(3) -0.0111(18) 0.063(3) -0.003(2)
C28 0.105(3) 0.0301(18) 0.072(3) -0.0160(18) 0.051(3) -0.0177(19)
C29 0.067(2) 0.0307(16) 0.0419(18) -0.0112(14) 0.0234(16) -0.0118(15)
C30 0.0335(15) 0.0281(14) 0.0241(13) 0.0003(11) 0.0047(11) -0.0040(11)
C31 0.0537(19) 0.0354(16) 0.0244(14) -0.0016(12) 0.0094(13) -0.0099(14)
C32 0.061(2) 0.0421(18) 0.0249(15) 0.0071(13) 0.0085(14) -0.0136(15)
C33 0.0443(18) 0.0303(15) 0.0396(17) 0.0103(13) 0.0051(14) -0.0072(13)
C34 0.0421(17) 0.0275(14) 0.0365(16) -0.0010(12) 0.0100(13) -0.0034(12)
C35 0.0390(16) 0.0296(14) 0.0246(13) 0.0025(11) 0.0106(12) -0.0030(12)
C36 0.0289(14) 0.0227(13) 0.0350(15) 0.0013(11) 0.0045(11) -0.0010(11)
C37 0.0448(18) 0.0320(16) 0.0395(17) 0.0090(13) 0.0060(14) 0.0040(13)
C38 0.056(2) 0.0361(18) 0.059(2) 0.0169(16) 0.0071(17) 0.0112(15)
C39 0.050(2) 0.0255(15) 0.072(2) 0.0059(16) 0.0187(18) 0.0078(14)
C40 0.0398(17) 0.0257(14) 0.057(2) -0.0049(14) 0.0202(15) -0.0025(12)
C41 0.0313(15) 0.0262(14) 0.0374(15) -0.0006(12) 0.0107(12) -0.0001(11)
C42 0.0414(16) 0.0262(14) 0.0177(12) -0.0003(10) -0.0011(11) 0.0059(11)
C43 0.0488(18) 0.0304(15) 0.0191(13) 0.0017(11) -0.0020(12) 0.0022(13)
C44 0.065(2) 0.0267(15) 0.0283(15) -0.0021(12) -0.0102(15) 0.0021(14)
C45 0.070(2) 0.0350(16) 0.0210(14) -0.0048(12) -0.0043(14) 0.0189(16)
C46 0.054(2) 0.0458(18) 0.0237(14) -0.0007(13) 0.0011(13) 0.0213(16)
C47 0.0425(17) 0.0365(16) 0.0222(14) -0.0005(11) 0.0001(12) 0.0087(13)
C48 0.0405(16) 0.0221(13) 0.0249(13) -0.0013(10) 0.0126(12) -0.0038(11)
C49 0.0480(17) 0.0268(14) 0.0233(13) 0.0015(11) 0.0071(12) 0.0000(12)
C50 0.062(2) 0.0301(16) 0.0332(16) 0.0042(12) 0.0125(15) 0.0083(14)
C51 0.074(2) 0.0230(15) 0.0459(19) 0.0009(13) 0.0212(17) 0.0042(15)
C52 0.060(2) 0.0263(16) 0.060(2) -0.0112(15) 0.0176(18) -0.0105(15)
C53 0.0435(17) 0.0291(15) 0.0419(17) -0.0064(13) 0.0118(14) -0.0052(13)
C54 0.0331(14) 0.0268(13) 0.0211(12) 0.0041(10) 0.0060(11) -0.0007(11)
C55 0.0299(14) 0.0308(14) 0.0256(13) 0.0021(11) 0.0062(11) 0.0005(11)
C56 0.0429(17) 0.0278(14) 0.0318(15) 0.0027(12) 0.0098(13) -0.0005(12)
C57 0.0385(16) 0.0364(16) 0.0365(16) 0.0090(13) 0.0099(13) 0.0079(13)
C58 0.0297(15) 0.0421(17) 0.0363(16) 0.0088(13) 0.0039(12) -0.0008(12)
C59 0.0354(15) 0.0295(14) 0.0292(14) 0.0057(11) 0.0056(12) -0.0028(12)
B1 0.0318(16) 0.0206(14) 0.0206(14) -0.0001(11) 0.0077(12) -0.0004(12)
Cl1 0.087(2) 0.109(3) 0.070(2) 0.0305(18) -0.0089(16) 0.0084(19)
Cl2 0.189(6) 0.108(4) 0.129(4) 0.000(3) -0.029(4) 0.020(4)
Cl3 0.178(16) 0.026(4) 0.098(6) -0.003(4) 0.004(7) -0.005(6)
Cl4 0.074(4) 0.040(3) 0.071(4) -0.003(2) 0.026(3) 0.001(2)
N8 0.106(7) 0.074(7) 0.255(13) 0.042(7) 0.005(7) 0.013(6)
C60 0.055(3) 0.102(6) 0.094(6) 0.044(5) 0.001(3) -0.004(4)
C61 0.079(5) 0.125(7) 0.061(4) -0.007(5) 0.004(4) -0.018(6)

loop_
_atom_type_symbol
_atom_type_description
_atom_type_scat_dispersion_real
_atom_type_scat_dispersion_imag
_atom_type_scat_source
C C 0.0181 0.0091 'International Tables Vol C Tables 4.2.6.8 and 6.1.1.4'
H H 0.0000 0.0000 'International Tables Vol C Tables 4.2.6.8 and 6.1.1.4'
B B 0.0090 0.0039 'International Tables Vol C Tables 4.2.6.8 and 6.1.1.4'
Cl Cl 0.3639 0.7018 'International Tables Vol C Tables 4.2.6.8 and 6.1.1.4'
Co Co -2.3653 3.6143 'International Tables Vol C Tables 4.2.6.8 and 6.1.1.4'
N N 0.0311 0.0180 'International Tables Vol C Tables 4.2.6.8 and 6.1.1.4'
O O 0.0492 0.0322 'International Tables Vol C Tables 4.2.6.8 and 6.1.1.4'

loop_
_exptl_crystal_face_index_h
_exptl_crystal_face_index_k
_exptl_crystal_face_index_l
_exptl_crystal_face_perp_dist
0 21 0 0.0010
0 -21 0 0.0282
6 -3 -6 0.1815
-1 -2 -11 0.1462
5 5 5 0.1220
-6 2 6 0.0959

loop_
_geom_angle_atom_site_label_1
_geom_angle_atom_site_label_2
_geom_angle_atom_site_label_3
_geom_angle
O1 Co1 N2 128.17(8)
O1 Co1 N4 102.85(8)
O1 Co1 N6 134.86(8)
O1 Co1 N7 81.94(8)
N2 Co1 N4 87.86(8)
N2 Co1 N7 88.95(9)
N6 Co1 N2 96.20(8)
N6 Co1 N4 84.50(8)
N6 Co1 N7 92.29(9)
N7 Co1 N4 175.21(8)
C1 O1 Co1 115.98(15)
N2 N1 B1 119.4(2)
C15 N1 N2 108.9(2)
C15 N1 B1 130.1(2)
N1 N2 Co1 112.89(15)
C17 N2 Co1 138.30(18)
C17 N2 N1 107.7(2)
N4 N3 B1 119.1(2)
C18 N3 N4 110.1(2)
C18 N3 B1 130.3(2)
N3 N4 Co1 112.16(15)
C20 N4 Co1 139.98(18)
C20 N4 N3 106.0(2)
N6 N5 C21 109.2(2)
N6 N5 B1 119.8(2)
C21 N5 B1 130.9(2)
N5 N6 Co1 115.51(16)
C23 N6 Co1 136.83(18)
C23 N6 N5 107.6(2)
Co1 N7 H7A 113(2)
Co1 N7 H7B 110(2)
H7A N7 H7B 105(3)
C2 N7 Co1 107.25(17)
C2 N7 H7A 111(2)
C2 N7 H7B 110(2)
O1 C1 C2 119.5(2)
O1 C1 C6 122.8(2)
C2 C1 C6 117.7(2)
C1 C2 N7 115.2(2)
C3 C2 N7 122.0(2)
C3 C2 C1 122.8(2)
C2 C3 H3 119.6
C4 C3 C2 120.7(3)
C4 C3 H3 119.6
C3 C4 C5 116.9(3)
C3 C4 C11 122.4(3)
C5 C4 C11 120.7(2)
C4 C5 H5 118.0
C4 C5 C6 124.1(2)
C6 C5 H5 118.0
C1 C6 C7 120.4(2)
C5 C6 C1 117.9(2)
C5 C6 C7 121.7(2)
C6 C7 C8 108.7(2)
C6 C7 C9 110.6(2)
C6 C7 C10 112.7(2)
C8 C7 C9 109.6(3)
C10 C7 C8 107.6(2)
C10 C7 C9 107.7(3)
C7 C8 H8A 109.5
C7 C8 H8B 109.5
C7 C8 H8C 109.5
H8A C8 H8B 109.5
H8A C8 H8C 109.5
H8B C8 H8C 109.5
C7 C9 H9A 109.5
C7 C9 H9B 109.5
C7 C9 H9C 109.5
H9A C9 H9B 109.5
H9C C9 H9A 109.5
H9C C9 H9B 109.5
C7 C10 H10A 109.5
C7 C10 H10B 109.5
C7 C10 H10C 109.5
H10A C10 H10B 109.5
H10C C10 H10A 109.5
H10C C10 H10B 109.5
C4 C11 C12 110.5(3)
C4 C11 C13 108.6(2)
C12 C11 C13 108.6(3)
C14 C11 C4 111.6(2)
C14 C11 C12 108.7(2)
C14 C11 C13 108.7(3)
C11 C12 H12A 109.5
C11 C12 H12B 109.5
C11 C12 H12C 109.5
H12A C12 H12C 109.5
H12B C12 H12A 109.5
H12B C12 H12C 109.5
C11 C13 H13A 109.5
C11 C13 H13B 109.5
C11 C13 H13C 109.5
H13A C13 H13C 109.5
H13B C13 H13A 109.5
H13B C13 H13C 109.5
C11 C14 H14A 109.5
C11 C14 H14B 109.5
C11 C14 H14C 109.5
H14A C14 H14B 109.5
H14C C14 H14A 109.5
H14C C14 H14B 109.5
N1 C15 C16 108.1(2)
N1 C15 C24 123.4(2)
C16 C15 C24 128.6(2)
C15 C16 H16 127.1
C15 C16 C17 105.8(2)
C17 C16 H16 127.1
N2 C17 C16 109.4(2)
N2 C17 C30 122.4(2)
C16 C17 C30 128.1(2)
N3 C18 C19 107.4(2)
N3 C18 C36 124.5(2)
C19 C18 C36 128.1(2)
C18 C19 H19 127.1
C18 C19 C20 105.8(2)
C20 C19 H19 127.1
N4 C20 C19 110.6(2)
N4 C20 C42 123.3(2)
C19 C20 C42 125.9(2)
N5 C21 C22 107.8(2)
N5 C21 C48 124.0(2)
C22 C21 C48 128.2(2)
C21 C22 H22 127.0
C21 C22 C23 106.1(2)
C23 C22 H22 127.0
N6 C23 C22 109.2(2)
N6 C23 C54 121.2(2)
C22 C23 C54 129.6(2)
C25 C24 C15 119.3(3)
C29 C24 C15 121.7(3)
C29 C24 C25 119.1(3)
C24 C25 H25 119.6
C26 C25 C24 120.8(3)
C26 C25 H25 119.6
C25 C26 H26 120.2
C27 C26 C25 119.6(4)
C27 C26 H26 120.2
C26 C27 H27 119.8
C26 C27 C28 120.4(3)
C28 C27 H27 119.8
C27 C28 H28 120.0
C29 C28 C27 120.0(4)
C29 C28 H28 120.0
C24 C29 H29 119.9
C28 C29 C24 120.2(3)
C28 C29 H29 119.9
C31 C30 C17 120.0(2)
C31 C30 C35 118.3(3)
C35 C30 C17 121.7(2)
C30 C31 H31 119.6
C32 C31 C30 120.8(3)
C32 C31 H31 119.6
C31 C32 H32 119.7
C33 C32 C31 120.5(3)
C33 C32 H32 119.7
C32 C33 H33 120.2
C32 C33 C34 119.6(3)
C34 C33 H33 120.2
C33 C34 H34 119.9
C33 C34 C35 120.2(3)
C35 C34 H34 119.9
C30 C35 H35 119.7
C34 C35 C30 120.6(3)
C34 C35 H35 119.7
C37 C36 C18 118.3(3)
C41 C36 C18 123.1(2)
C41 C36 C37 118.7(3)
C36 C37 H37 119.9
C38 C37 C36 120.3(3)
C38 C37 H37 119.9
C37 C38 H38 119.9
C39 C38 C37 120.3(3)
C39 C38 H38 119.9
C38 C39 H39 120.0
C38 C39 C40 120.1(3)
C40 C39 H39 120.0
C39 C40 H40 120.0
C39 C40 C41 119.9(3)
C41 C40 H40 120.0
C36 C41 H41 119.6
C40 C41 C36 120.7(3)
C40 C41 H41 119.6
C43 C42 C20 120.6(3)
C43 C42 C47 119.4(3)
C47 C42 C20 119.6(3)
C42 C43 H43 120.1
C42 C43 C44 119.8(3)
C44 C43 H43 120.1
C43 C44 H44 119.9
C45 C44 C43 120.2(3)
C45 C44 H44 119.9
C44 C45 H45 119.8
C44 C45 C46 120.4(3)
C46 C45 H45 119.8
C45 C46 H46 120.1
C45 C46 C47 119.9(3)
C47 C46 H46 120.1
C42 C47 H47 119.8
C46 C47 C42 120.3(3)
C46 C47 H47 119.8
C49 C48 C21 121.2(2)
C53 C48 C21 119.6(3)
C53 C48 C49 119.0(3)
C48 C49 H49 119.9
C50 C49 C48 120.2(3)
C50 C49 H49 119.9
C49 C50 H50 119.8
C51 C50 C49 120.4(3)
C51 C50 H50 119.8
C50 C51 H51 120.1
C50 C51 C52 119.9(3)
C52 C51 H51 120.1
C51 C52 H52 119.8
C51 C52 C53 120.4(3)
C53 C52 H52 119.8
C48 C53 C52 120.1(3)
C48 C53 H53 120.0
C52 C53 H53 120.0
C55 C54 C23 121.5(2)
C59 C54 C23 120.4(2)
C59 C54 C55 118.0(3)
C54 C55 H55 119.6
C56 C55 C54 120.9(3)
C56 C55 H55 119.6
C55 C56 H56 119.9
C57 C56 C55 120.3(3)
C57 C56 H56 119.9
C56 C57 H57 120.3
C56 C57 C58 119.5(3)
C58 C57 H57 120.3
C57 C58 H58 119.8
C59 C58 C57 120.4(3)
C59 C58 H58 119.8
C54 C59 H59 119.6
C58 C59 C54 120.9(3)
C58 C59 H59 119.6
N1 B1 H1 109.6
N3 B1 N1 107.8(2)
N3 B1 N5 109.1(2)
N3 B1 H1 109.6
N5 B1 N1 111.0(2)
N5 B1 H1 109.6
Cl3 C62 H62A 108.6
Cl3 C62 H62B 108.6
Cl4 C62 Cl3 114.5(16)
Cl4 C62 H62A 108.6
Cl4 C62 H62B 108.6
H62A C62 H62B 107.6
N8 C60 C61 176.1(13)
C60 C61 H61A 109.5
C60 C61 H61B 109.5
C60 C61 H61C 109.5
H61A C61 H61B 109.5
H61A C61 H61C 109.5
H61B C61 H61C 109.5

loop_
_geom_bond_atom_site_label_1
_geom_bond_atom_site_label_2
_geom_bond_distance
Co1 O1 1.9301(17)
Co1 N2 2.090(2)
Co1 N4 2.166(2)
Co1 N6 2.064(2)
Co1 N7 2.154(2)
O1 C1 1.345(3)
N1 N2 1.372(3)
N1 C15 1.358(3)
N1 B1 1.556(3)
N2 C17 1.339(3)
N3 N4 1.375(3)
N3 C18 1.367(3)
N3 B1 1.540(4)
N4 C20 1.345(3)
N5 N6 1.365(3)
N5 C21 1.367(3)
N5 B1 1.543(4)
N6 C23 1.340(3)
N7 H7A 0.94(4)
N7 H7B 0.83(4)
N7 C2 1.444(3)
C1 C2 1.402(4)
C1 C6 1.418(4)
C2 C3 1.389(4)
C3 H3 0.9500
C3 C4 1.384(4)
C4 C5 1.401(4)
C4 C11 1.534(4)
C5 H5 0.9500
C5 C6 1.405(4)
C6 C7 1.527(4)
C7 C8 1.534(4)
C7 C9 1.540(4)
C7 C10 1.533(4)
C8 H8A 0.9800
C8 H8B 0.9800
C8 H8C 0.9800
C9 H9A 0.9800
C9 H9B 0.9800
C9 H9C 0.9800
C10 H10A 0.9800
C10 H10B 0.9800
C10 H10C 0.9800
C11 C12 1.539(4)
C11 C13 1.543(4)
C11 C14 1.533(4)
C12 H12A 0.9800
C12 H12B 0.9800
C12 H12C 0.9800
C13 H13A 0.9800
C13 H13B 0.9800
C13 H13C 0.9800
C14 H14A 0.9800
C14 H14B 0.9800
C14 H14C 0.9800
C15 C16 1.386(4)
C15 C24 1.471(4)
C16 H16 0.9500
C16 C17 1.397(4)
C17 C30 1.471(4)
C18 C19 1.384(4)
C18 C36 1.477(4)
C19 H19 0.9500
C19 C20 1.396(4)
C20 C42 1.482(4)
C21 C22 1.375(4)
C21 C48 1.480(4)
C22 H22 0.9500
C22 C23 1.404(4)
C23 C54 1.468(4)
C24 C25 1.391(4)
C24 C29 1.390(4)
C25 H25 0.9500
C25 C26 1.386(4)
C26 H26 0.9500
C26 C27 1.373(6)
C27 H27 0.9500
C27 C28 1.393(6)
C28 H28 0.9500
C28 C29 1.381(5)
C29 H29 0.9500
C30 C31 1.395(4)
C30 C35 1.397(4)
C31 H31 0.9500
C31 C32 1.382(4)
C32 H32 0.9500
C32 C33 1.380(4)
C33 H33 0.9500
C33 C34 1.385(4)
C34 H34 0.9500
C34 C35 1.389(4)
C35 H35 0.9500
C36 C37 1.399(4)
C36 C41 1.395(4)
C37 H37 0.9500
C37 C38 1.392(4)
C38 H38 0.9500
C38 C39 1.381(5)
C39 H39 0.9500
C39 C40 1.385(5)
C40 H40 0.9500
C40 C41 1.389(4)
C41 H41 0.9500
C42 C43 1.392(4)
C42 C47 1.393(4)
C43 H43 0.9500
C43 C44 1.400(4)
C44 H44 0.9500
C44 C45 1.370(5)
C45 H45 0.9500
C45 C46 1.385(5)
C46 H46 0.9500
C46 C47 1.387(4)
C47 H47 0.9500
C48 C49 1.401(4)
C48 C53 1.390(4)
C49 H49 0.9500
C50 C49 1.387(4)
C50 H50 0.9500
C51 C50 1.375(5)
C51 H51 0.9500
C52 C51 1.384(5)
C52 H52 0.9500
C53 C52 1.393(4)
C53 H53 0.9500
C54 C55 1.401(4)
C54 C59 1.395(4)
C55 H55 0.9500
C56 C55 1.383(4)
C56 H56 0.9500
C57 C56 1.382(4)
C57 H57 0.9500
C58 C57 1.389(4)
C58 H58 0.9500
C59 C58 1.381(4)
C59 H59 0.9500
B1 H1 1.0000
Cl3 C62 1.81(3)
Cl4 C62 1.66(2)
C62 H62A 0.9900
C62 H62B 0.9900
N8 C60 1.073(15)
C60 C61 1.512(13)
C61 H61A 0.9800
C61 H61B 0.9800
C61 H61C 0.9800

loop_
_geom_torsion_atom_site_label_1
_geom_torsion_atom_site_label_2
_geom_torsion_atom_site_label_3
_geom_torsion_atom_site_label_4
_geom_torsion
Co1 O1 C1 C2 -2.1(3)
Co1 O1 C1 C6 177.1(2)
Co1 N2 C17 C16 -166.5(2)
Co1 N2 C17 C30 15.7(4)
Co1 N4 C20 C19 -161.1(2)
Co1 N4 C20 C42 24.6(4)
Co1 N6 C23 C22 -179.51(19)
Co1 N6 C23 C54 -0.9(4)
Co1 N7 C2 C1 2.6(3)
Co1 N7 C2 C3 -174.9(2)
O1 Co1 N2 N1 162.92(15)
O1 Co1 N2 C17 -31.0(3)
O1 Co1 N4 N3 -164.82(16)
O1 Co1 N4 C20 -3.2(3)
O1 Co1 N6 N5 -149.73(15)
O1 Co1 N6 C23 28.8(3)
O1 Co1 N7 C2 -2.84(17)
O1 C1 C2 N7 -0.6(4)
O1 C1 C2 C3 176.8(2)
O1 C1 C6 C5 -177.3(2)
O1 C1 C6 C7 0.6(4)
N1 N2 C17 C16 0.1(3)
N1 N2 C17 C30 -177.8(2)
N1 C15 C16 C17 0.0(3)
N1 C15 C24 C25 -135.7(3)
N1 C15 C24 C29 44.6(4)
N2 Co1 O1 C1 84.98(19)
N2 Co1 N4 N3 -36.08(16)
N2 Co1 N4 C20 125.5(3)
N2 Co1 N6 N5 40.17(17)
N2 Co1 N6 C23 -141.3(3)
N2 Co1 N7 C2 -131.66(18)
N2 N1 C15 C16 0.0(3)
N2 N1 C15 C24 -180.0(3)
N2 N1 B1 N3 -47.1(3)
N2 N1 B1 N5 72.4(3)
N2 C17 C30 C31 -164.7(3)
N2 C17 C30 C35 16.9(4)
N3 N4 C20 C19 1.2(3)
N3 N4 C20 C42 -173.1(2)
N3 C18 C19 C20 0.2(3)
N3 C18 C36 C37 -143.8(3)
N3 C18 C36 C41 38.1(4)
N4 Co1 O1 C1 -177.52(17)
N4 Co1 N2 N1 58.23(17)
N4 Co1 N2 C17 -135.7(3)
N4 Co1 N6 N5 -47.06(17)
N4 Co1 N6 C23 131.5(3)
N4 Co1 N7 C2 -180(68)
N4 N3 C18 C19 0.5(3)
N4 N3 C18 C36 179.8(2)
N4 N3 B1 N1 74.1(3)
N4 N3 B1 N5 -46.5(3)
N4 C20 C42 C43 -127.1(3)
N4 C20 C42 C47 60.8(4)
N5 N6 C23 C22 -0.9(3)
N5 N6 C23 C54 177.7(2)
N5 C21 C22 C23 -1.5(3)
N5 C21 C48 C49 46.9(4)
N5 C21 C48 C53 -137.0(3)
N6 Co1 O1 C1 -82.5(2)
N6 Co1 N2 N1 -26.00(18)
N6 Co1 N2 C17 140.1(3)
N6 Co1 N4 N3 60.37(16)
N6 Co1 N4 C20 -138.0(3)
N6 Co1 N7 C2 132.17(18)
N6 N5 C21 C22 1.0(3)
N6 N5 C21 C48 -176.9(2)
N6 N5 B1 N1 -54.7(3)
N6 N5 B1 N3 64.0(3)
N6 C23 C54 C55 -27.9(4)
N6 C23 C54 C59 152.9(3)
N7 Co1 O1 C1 2.73(18)
N7 Co1 N2 N1 -118.20(17)
N7 Co1 N2 C17 47.9(3)
N7 Co1 N4 N3 12.3(12)
N7 Co1 N4 C20 173.9(10)
N7 Co1 N6 N5 129.37(17)
N7 Co1 N6 C23 -52.1(3)
N7 C2 C3 C4 178.1(3)
C1 C2 C3 C4 0.8(4)
C1 C6 C7 C8 -61.9(3)
C1 C6 C7 C9 58.4(3)
C1 C6 C7 C10 179.0(3)
C2 C1 C6 C5 1.9(4)
C2 C1 C6 C7 179.7(2)
C2 C3 C4 C5 1.3(4)
C2 C3 C4 C11 -176.4(3)
C3 C4 C5 C6 -1.8(4)
C3 C4 C11 C12 -128.5(3)
C3 C4 C11 C13 112.4(3)
C3 C4 C11 C14 -7.4(4)
C4 C5 C6 C1 0.2(4)
C4 C5 C6 C7 -177.6(3)
C5 C4 C11 C12 53.9(4)
C5 C4 C11 C13 -65.2(4)
C5 C4 C11 C14 175.0(3)
C5 C6 C7 C8 115.9(3)
C5 C6 C7 C9 -123.8(3)
C5 C6 C7 C10 -3.2(4)
C6 C1 C2 N7 -179.9(2)
C6 C1 C2 C3 -2.4(4)
C11 C4 C5 C6 175.9(3)
C15 N1 N2 Co1 170.25(17)
C15 N1 N2 C17 -0.1(3)
C15 N1 B1 N3 117.2(3)
C15 N1 B1 N5 -123.4(3)
C15 C16 C17 N2 -0.1(3)
C15 C16 C17 C30 177.7(3)
C15 C24 C25 C26 179.7(3)
C15 C24 C29 C28 -178.9(3)
C16 C15 C24 C25 44.3(5)
C16 C15 C24 C29 -135.4(3)
C16 C17 C30 C31 17.8(5)
C16 C17 C30 C35 -160.5(3)
C17 C30 C31 C32 -178.2(3)
C17 C30 C35 C34 179.5(3)
C18 N3 N4 Co1 166.74(16)
C18 N3 N4 C20 -1.1(3)
C18 N3 B1 N1 -114.4(3)
C18 N3 B1 N5 124.9(3)
C18 C19 C20 N4 -0.9(3)
C18 C19 C20 C42 173.2(3)
C18 C36 C37 C38 -178.6(3)
C18 C36 C41 C40 179.6(3)
C19 C18 C36 C37 35.3(4)
C19 C18 C36 C41 -142.7(3)
C19 C20 C42 C43 59.5(4)
C19 C20 C42 C47 -112.6(3)
C20 C42 C43 C44 -172.1(3)
C20 C42 C47 C46 171.1(3)
C21 N5 N6 Co1 178.90(16)
C21 N5 N6 C23 -0.1(3)
C21 N5 B1 N1 121.7(3)
C21 N5 B1 N3 -119.7(3)
C21 C22 C23 N6 1.5(3)
C21 C22 C23 C54 -177.0(3)
C21 C48 C49 C50 177.5(3)
C21 C48 C53 C52 -177.2(3)
C22 C21 C48 C49 -130.5(3)
C22 C21 C48 C53 45.5(4)
C22 C23 C54 C55 150.4(3)
C22 C23 C54 C59 -28.8(4)
C23 C54 C55 C56 178.1(2)
C23 C54 C59 C58 -179.9(3)
C24 C15 C16 C17 -180.0(3)
C24 C25 C26 C27 0.0(6)
C25 C24 C29 C28 1.3(5)
C25 C26 C27 C28 0.0(7)
C26 C27 C28 C29 0.7(7)
C27 C28 C29 C24 -1.4(6)
C29 C24 C25 C26 -0.6(5)
C30 C31 C32 C33 -0.9(5)
C31 C30 C35 C34 1.1(4)
C31 C32 C33 C34 0.3(5)
C32 C33 C34 C35 1.0(5)
C33 C34 C35 C30 -1.7(5)
C35 C30 C31 C32 0.3(5)
C36 C18 C19 C20 -179.0(3)
C36 C37 C38 C39 -0.3(5)
C37 C36 C41 C40 1.5(4)
C37 C38 C39 C40 0.0(5)
C38 C39 C40 C41 1.1(5)
C39 C40 C41 C36 -1.8(4)
C41 C36 C37 C38 -0.4(5)
C42 C43 C44 C45 0.9(4)
C43 C42 C47 C46 -1.1(4)
C43 C44 C45 C46 -0.7(4)
C44 C45 C46 C47 -0.5(4)
C45 C46 C47 C42 1.4(4)
C47 C42 C43 C44 0.0(4)
C48 C21 C22 C23 176.3(3)
C48 C53 C52 C51 0.2(5)
C49 C48 C53 C52 -1.1(4)
C51 C50 C49 C48 -1.0(5)
C52 C51 C50 C49 0.1(5)
C53 C48 C49 C50 1.4(4)
C53 C52 C51 C50 0.2(5)
C54 C59 C58 C57 1.3(4)
C55 C54 C59 C58 0.9(4)
C57 C56 C55 C54 2.2(4)
C58 C57 C56 C55 0.0(4)
C59 C54 C55 C56 -2.6(4)
C59 C58 C57 C56 -1.7(4)
B1 N1 N2 Co1 -22.4(3)
B1 N1 N2 C17 167.2(2)
B1 N1 C15 C16 -165.5(3)
B1 N1 C15 C24 14.5(5)
B1 N3 N4 Co1 -20.2(3)
B1 N3 N4 C20 172.0(2)
B1 N3 C18 C19 -171.5(2)
B1 N3 C18 C36 7.8(4)
B1 N5 N6 Co1 -4.0(3)
B1 N5 N6 C23 177.0(2)
B1 N5 C21 C22 -175.7(2)
B1 N5 C21 C48 6.4(4)

loop_
_exptl_oxdiff_crystal_face_indexfrac_h
_exptl_oxdiff_crystal_face_indexfrac_k
_exptl_oxdiff_crystal_face_indexfrac_l
_exptl_oxdiff_crystal_face_x
_exptl_oxdiff_crystal_face_y
_exptl_oxdiff_crystal_face_z
0.0000 20.9999 -0.0000 -0.3262 -0.1737 0.9410
-0.0000 -20.9999 0.0000 0.3262 0.1737 -0.9410
6.0000 -3.0000 -6.0000 0.9181 -0.4241 0.0852
-1.0000 -1.9999 -11.0000 0.6422 0.7739 0.2618
5.0000 4.9999 5.0000 0.0182 -0.9842 0.0837
-6.0000 2.0000 6.0000 -0.9026 0.4324 -0.1300
